data_1517184
loop_
_publ_author_name
'Liu, Bo'
'Li, Lei'
'Sun, Guangping'
'Liu, Jingyao'
'Wang, Meiyan'
'Li, Shihui'
'Cui, Dongmei'

_publ_section_title
;
 3,4-Polymerization of Isoprene by Using NSN- and NPN-Ligated Rare Earth
 Metal Precursors: Switching of Stereo Selectivity and Mechanism
;
_journal_issue 15
_journal_name_full Macromolecules
_journal_page_first 4971
_journal_paper_doi 10.1021/ma501085c
_journal_volume 47
_journal_year 2014
_chemical_formula_sum 'C40 H75 Lu N2 O S Si3'
_chemical_formula_weight 891.32
_chemical_name_systematic
; 
 ? 
;
_space_group_IT_number 14
_symmetry_cell_setting monoclinic
_symmetry_space_group_name_Hall '-P 2yn'
_symmetry_space_group_name_H-M 'P 1 21/n 1'
_atom_sites_solution_hydrogens geom
_atom_sites_solution_primary direct
_atom_sites_solution_secondary difmap
_audit_creation_method SHELXL-97
_cell_angle_alpha 90.00
_cell_angle_beta 90.26(3)
_cell_angle_gamma 90.00
_cell_formula_units_Z 4
_cell_length_a 12.007(2)
_cell_length_b 20.514(4)
_cell_length_c 19.104(4)
_cell_measurement_reflns_used 5518
_cell_measurement_temperature 195(2)
_cell_measurement_theta_max 22.76
_cell_measurement_theta_min 2.23
_cell_volume 4705.5(16)
_computing_cell_refinement 'Bruker SMART'
_computing_data_collection 'Bruker SMART'
_computing_data_reduction 'Bruker SAINT'
_computing_molecular_graphics 'Bruker SHELXTL'
_computing_publication_material 'Bruker SHELXTL'
_computing_structure_refinement 'SHELXL-97 (Sheldrick, 1997)'
_computing_structure_solution 'SHELXS-97 (Sheldrick, 1990)'
_diffrn_ambient_temperature 195(2)
_diffrn_measured_fraction_theta_full 0.997
_diffrn_measured_fraction_theta_max 0.997
_diffrn_measurement_device_type 'CCD area detector'
_diffrn_measurement_method 'phi and omega scans'
_diffrn_radiation_monochromator graphite
_diffrn_radiation_source 'fine-focus sealed tube'
_diffrn_radiation_type MoK\a
_diffrn_radiation_wavelength 0.71073
_diffrn_reflns_av_R_equivalents 0.0525
_diffrn_reflns_av_sigmaI/netI 0.0567
_diffrn_reflns_limit_h_max 14
_diffrn_reflns_limit_h_min -14
_diffrn_reflns_limit_k_max 25
_diffrn_reflns_limit_k_min -25
_diffrn_reflns_limit_l_max 23
_diffrn_reflns_limit_l_min -21
_diffrn_reflns_number 29929
_diffrn_reflns_theta_full 26.05
_diffrn_reflns_theta_max 26.05
_diffrn_reflns_theta_min 1.46
_exptl_absorpt_coefficient_mu 2.248
_exptl_absorpt_correction_T_max 0.8585
_exptl_absorpt_correction_T_min 0.7588
_exptl_absorpt_correction_type none
_exptl_crystal_colour colorless
_exptl_crystal_density_diffrn 1.258
_exptl_crystal_density_method 'not measured'
_exptl_crystal_description block
_exptl_crystal_F_000 1864
_exptl_crystal_size_max 0.13
_exptl_crystal_size_mid 0.12
_exptl_crystal_size_min 0.07
_refine_diff_density_max 0.983
_refine_diff_density_min -0.432
_refine_diff_density_rms 0.104
_refine_ls_extinction_method none
_refine_ls_goodness_of_fit_ref 1.040
_refine_ls_hydrogen_treatment constr
_refine_ls_matrix_type full
_refine_ls_number_parameters 450
_refine_ls_number_reflns 9274
_refine_ls_number_restraints 0
_refine_ls_restrained_S_all 1.040
_refine_ls_R_factor_all 0.0571
_refine_ls_R_factor_gt 0.0422
_refine_ls_shift/su_max 0.003
_refine_ls_shift/su_mean 0.000
_refine_ls_structure_factor_coef Fsqd
_refine_ls_weighting_details 'calc w=1/[\s^2^(Fo^2^)+(0.0366P)^2^+0.2562P] where P=(Fo^2^+2Fc^2^)/3'
_refine_ls_weighting_scheme calc
_refine_ls_wR_factor_gt 0.0816
_refine_ls_wR_factor_ref 0.0875
_reflns_number_gt 7476
_reflns_number_total 9274
_reflns_threshold_expression >2sigma(I)
_cod_data_source_file ma501085c_si_001.cif
_cod_data_source_block le
_cod_depositor_comments
;
The following automatic conversions were performed:

'_symmetry_cell_setting' value 'Monoclinic' changed to 'monoclinic'
according to
/usr/data/users/saulius/crontab/automatic-downloads/rss-feeds/ACS/lib/dictionaries/cif_core.dic
dictionary named 'cif_core.dic' version 2.4.2 from 2011-04-26.

Automatic conversion script
Id: cif_fix_values 2281 2013-09-26 08:29:07Z andrius 

 Adding full bibliography for 1517182--1517186.cif.
;
_cod_original_sg_symbol_H-M P2(1)/n
_cod_database_code 1517184

loop_
_symmetry_equiv_pos_as_xyz
'x, y, z'
'-x+1/2, y+1/2, -z+1/2'
'-x, -y, -z'
'x-1/2, -y-1/2, z-1/2'

loop_
_atom_site_label
_atom_site_type_symbol
_atom_site_fract_x
_atom_site_fract_y
_atom_site_fract_z
_atom_site_U_iso_or_equiv
_atom_site_adp_type
_atom_site_occupancy
_atom_site_symmetry_multiplicity
_atom_site_calc_flag
_atom_site_refinement_flags
Lu1 Lu 0.438776(15) 0.786772(8) 0.213579(9) 0.02467(7) Uani 1 1 d .
N1 N 0.2651(3) 0.82888(18) 0.23956(18) 0.0297(9) Uani 1 1 d .
N2 N 0.4180(3) 0.82535(16) 0.32443(17) 0.0252(8) Uani 1 1 d .
O1 O 0.3710(3) 0.75580(15) 0.10489(15) 0.0364(8) Uani 1 1 d .
S1 S 0.28323(9) 0.84083(5) 0.32357(6) 0.0264(2) Uani 1 1 d .
Si1 Si 0.63848(12) 0.65923(7) 0.25202(7) 0.0389(3) Uani 1 1 d .
Si2 Si 0.57588(12) 0.91992(6) 0.11075(7) 0.0366(3) Uani 1 1 d .
Si3 Si 0.14978(13) 0.95358(7) 0.39484(7) 0.0422(4) Uani 1 1 d .
C1 C 0.4907(4) 0.6787(2) 0.2386(2) 0.0377(12) Uani 1 1 d .
H1A H 0.4503 0.6651 0.2813 0.045 Uiso 1 1 calc R
H1B H 0.4630 0.6510 0.1998 0.045 Uiso 1 1 calc R
C2 C 0.6674(5) 0.5792(3) 0.2956(4) 0.082(2) Uani 1 1 d .
H2A H 0.6302 0.5779 0.3412 0.124 Uiso 1 1 calc R
H2B H 0.7479 0.5740 0.3024 0.124 Uiso 1 1 calc R
H2C H 0.6392 0.5437 0.2662 0.124 Uiso 1 1 calc R
C3 C 0.7145(5) 0.6578(3) 0.1667(3) 0.0561(16) Uani 1 1 d .
H3A H 0.6814 0.6247 0.1361 0.084 Uiso 1 1 calc R
H3B H 0.7931 0.6473 0.1752 0.084 Uiso 1 1 calc R
H3C H 0.7089 0.7007 0.1443 0.084 Uiso 1 1 calc R
C4 C 0.7025(5) 0.7233(3) 0.3089(3) 0.0573(16) Uani 1 1 d .
H4A H 0.7115 0.7636 0.2820 0.086 Uiso 1 1 calc R
H4B H 0.7756 0.7083 0.3255 0.086 Uiso 1 1 calc R
H4C H 0.6541 0.7315 0.3492 0.086 Uiso 1 1 calc R
C5 C 0.5851(4) 0.8455(2) 0.1650(2) 0.0344(11) Uani 1 1 d .
H5A H 0.6342 0.8572 0.2049 0.041 Uiso 1 1 calc R
H5B H 0.6273 0.8137 0.1366 0.041 Uiso 1 1 calc R
C6 C 0.4929(5) 0.9030(3) 0.0293(3) 0.0558(15) Uani 1 1 d .
H6A H 0.5338 0.8724 -0.0004 0.084 Uiso 1 1 calc R
H6B H 0.4808 0.9439 0.0037 0.084 Uiso 1 1 calc R
H6C H 0.4209 0.8841 0.0420 0.084 Uiso 1 1 calc R
C7 C 0.7138(4) 0.9530(3) 0.0822(3) 0.0541(15) Uani 1 1 d .
H7A H 0.7602 0.9618 0.1235 0.081 Uiso 1 1 calc R
H7B H 0.7023 0.9935 0.0560 0.081 Uiso 1 1 calc R
H7C H 0.7510 0.9210 0.0523 0.081 Uiso 1 1 calc R
C8 C 0.5039(4) 0.9874(2) 0.1598(3) 0.0511(14) Uani 1 1 d .
H8A H 0.4290 0.9732 0.1730 0.077 Uiso 1 1 calc R
H8B H 0.4986 1.0261 0.1299 0.077 Uiso 1 1 calc R
H8C H 0.5468 0.9980 0.2021 0.077 Uiso 1 1 calc R
C9 C 0.2719(4) 0.9279(2) 0.3395(2) 0.0366(11) Uani 1 1 d .
H9A H 0.2666 0.9504 0.2938 0.044 Uiso 1 1 calc R
H9B H 0.3412 0.9428 0.3628 0.044 Uiso 1 1 calc R
C10 C 0.0151(5) 0.9235(3) 0.3593(4) 0.083(2) Uani 1 1 d .
H10A H -0.0447 0.9339 0.3923 0.125 Uiso 1 1 calc R
H10B H 0.0191 0.8762 0.3527 0.125 Uiso 1 1 calc R
H10C H -0.0002 0.9446 0.3143 0.125 Uiso 1 1 calc R
C11 C 0.1524(5) 1.0440(3) 0.3991(3) 0.0656(18) Uani 1 1 d .
H11A H 0.1409 1.0620 0.3521 0.098 Uiso 1 1 calc R
H11B H 0.2246 1.0585 0.4174 0.098 Uiso 1 1 calc R
H11C H 0.0930 1.0593 0.4301 0.098 Uiso 1 1 calc R
C12 C 0.1497(4) 0.8255(2) 0.2186(2) 0.0297(10) Uani 1 1 d .
C13 C 0.1727(6) 0.9195(3) 0.4840(3) 0.091(3) Uani 1 1 d .
H13A H 0.1210 0.9401 0.5169 0.137 Uiso 1 1 calc R
H13B H 0.2495 0.9282 0.4990 0.137 Uiso 1 1 calc R
H13C H 0.1597 0.8724 0.4832 0.137 Uiso 1 1 calc R
C14 C 0.1048(4) 0.8762(2) 0.1779(2) 0.0350(11) Uani 1 1 d .
C15 C -0.0079(4) 0.8727(3) 0.1588(3) 0.0469(14) Uani 1 1 d .
H15 H -0.0394 0.9069 0.1315 0.056 Uiso 1 1 calc R
C16 C -0.0728(4) 0.8221(3) 0.1779(3) 0.0544(15) Uani 1 1 d .
H16 H -0.1494 0.8215 0.1652 0.065 Uiso 1 1 calc R
C17 C -0.0276(4) 0.7711(3) 0.2163(3) 0.0513(15) Uani 1 1 d .
H17 H -0.0736 0.7352 0.2285 0.062 Uiso 1 1 calc R
C18 C 0.0840(4) 0.7714(2) 0.2373(2) 0.0386(12) Uani 1 1 d .
C19 C 0.1291(5) 0.7126(2) 0.2771(3) 0.0463(13) Uani 1 1 d .
H19 H 0.2063 0.7240 0.2926 0.056 Uiso 1 1 calc R
C20 C 0.0640(6) 0.6970(3) 0.3421(3) 0.086(2) Uani 1 1 d .
H20A H 0.0534 0.7369 0.3695 0.128 Uiso 1 1 calc R
H20B H 0.1049 0.6650 0.3702 0.128 Uiso 1 1 calc R
H20C H -0.0088 0.6791 0.3289 0.128 Uiso 1 1 calc R
C21 C 0.1385(7) 0.6529(3) 0.2310(3) 0.088(2) Uani 1 1 d .
H21A H 0.1682 0.6164 0.2585 0.133 Uiso 1 1 calc R
H21B H 0.1886 0.6622 0.1919 0.133 Uiso 1 1 calc R
H21C H 0.0647 0.6414 0.2127 0.133 Uiso 1 1 calc R
C22 C 0.1733(4) 0.9335(3) 0.1516(3) 0.0468(13) Uani 1 1 d .
H22 H 0.2520 0.9268 0.1675 0.056 Uiso 1 1 calc R
C23 C 0.1731(6) 0.9370(4) 0.0722(3) 0.092(2) Uani 1 1 d .
H23A H 0.1934 0.8944 0.0529 0.138 Uiso 1 1 calc R
H23B H 0.2273 0.9698 0.0569 0.138 Uiso 1 1 calc R
H23C H 0.0987 0.9492 0.0556 0.138 Uiso 1 1 calc R
C24 C 0.4646(4) 0.8336(2) 0.3938(2) 0.0264(10) Uani 1 1 d .
C25 C 0.1341(6) 0.9990(3) 0.1800(3) 0.076(2) Uani 1 1 d .
H25A H 0.0584 1.0078 0.1632 0.115 Uiso 1 1 calc R
H25B H 0.1842 1.0335 0.1638 0.115 Uiso 1 1 calc R
H25C H 0.1346 0.9978 0.2313 0.115 Uiso 1 1 calc R
C26 C 0.5345(4) 0.8876(2) 0.4069(2) 0.0330(11) Uani 1 1 d .
C27 C 0.5703(5) 0.8986(3) 0.4754(3) 0.0504(14) Uani 1 1 d .
H27 H 0.6162 0.9352 0.4852 0.060 Uiso 1 1 calc R
C28 C 0.5404(5) 0.8576(3) 0.5289(3) 0.0556(15) Uani 1 1 d .
H28 H 0.5643 0.8666 0.5753 0.067 Uiso 1 1 calc R
C29 C 0.4767(5) 0.8038(3) 0.5157(3) 0.0451(13) Uani 1 1 d .
H29 H 0.4581 0.7755 0.5532 0.054 Uiso 1 1 calc R
C30 C 0.4381(4) 0.7895(2) 0.4483(2) 0.0344(11) Uani 1 1 d .
C31 C 0.3728(4) 0.7275(2) 0.4366(3) 0.0402(12) Uani 1 1 d .
H31 H 0.3492 0.7261 0.3863 0.048 Uiso 1 1 calc R
C32 C 0.2682(5) 0.7244(3) 0.4815(3) 0.0620(17) Uani 1 1 d .
H32A H 0.2894 0.7239 0.5311 0.093 Uiso 1 1 calc R
H32B H 0.2264 0.6847 0.4703 0.093 Uiso 1 1 calc R
H32C H 0.2216 0.7626 0.4721 0.093 Uiso 1 1 calc R
C33 C 0.4459(5) 0.6676(2) 0.4510(3) 0.0560(16) Uani 1 1 d .
H33A H 0.5128 0.6697 0.4219 0.084 Uiso 1 1 calc R
H33B H 0.4040 0.6280 0.4398 0.084 Uiso 1 1 calc R
H33C H 0.4676 0.6670 0.5005 0.084 Uiso 1 1 calc R
C34 C 0.5763(4) 0.9325(2) 0.3492(3) 0.0389(12) Uani 1 1 d .
H34 H 0.5374 0.9205 0.3047 0.047 Uiso 1 1 calc R
C35 C 0.5534(5) 1.0049(2) 0.3641(3) 0.0533(15) Uani 1 1 d .
H35A H 0.4731 1.0117 0.3694 0.080 Uiso 1 1 calc R
H35B H 0.5807 1.0313 0.3250 0.080 Uiso 1 1 calc R
H35C H 0.5918 1.0179 0.4073 0.080 Uiso 1 1 calc R
C36 C 0.7023(4) 0.9229(3) 0.3387(3) 0.0627(17) Uani 1 1 d .
H36A H 0.7425 0.9382 0.3803 0.094 Uiso 1 1 calc R
H36B H 0.7265 0.9478 0.2977 0.094 Uiso 1 1 calc R
H36C H 0.7180 0.8765 0.3314 0.094 Uiso 1 1 calc R
C37 C 0.2629(5) 0.7548(4) 0.0747(3) 0.080(2) Uani 1 1 d .
H37A H 0.2212 0.7945 0.0879 0.096 Uiso 1 1 calc R
H37B H 0.2210 0.7162 0.0914 0.096 Uiso 1 1 calc R
C38 C 0.2772(5) 0.7518(3) -0.0037(3) 0.0646(17) Uani 1 1 d .
H38A H 0.2120 0.7316 -0.0270 0.078 Uiso 1 1 calc R
H38B H 0.2909 0.7954 -0.0239 0.078 Uiso 1 1 calc R
C39 C 0.3764(6) 0.7099(3) -0.0077(3) 0.0718(19) Uani 1 1 d .
H39A H 0.4183 0.7192 -0.0512 0.086 Uiso 1 1 calc R
H39B H 0.3545 0.6634 -0.0078 0.086 Uiso 1 1 calc R
C40 C 0.4465(5) 0.7250(3) 0.0552(3) 0.0512(14) Uani 1 1 d .
H40A H 0.4785 0.6845 0.0752 0.061 Uiso 1 1 calc R
H40B H 0.5081 0.7549 0.0429 0.061 Uiso 1 1 calc R

loop_
_atom_site_aniso_label
_atom_site_aniso_U_11
_atom_site_aniso_U_22
_atom_site_aniso_U_33
_atom_site_aniso_U_23
_atom_site_aniso_U_13
_atom_site_aniso_U_12
Lu1 0.02295(11) 0.02743(10) 0.02364(11) 0.00060(8) 0.00053(7) 0.00103(8)
N1 0.022(2) 0.042(2) 0.026(2) 0.0032(17) -0.0045(16) 0.0002(17)
N2 0.0213(19) 0.0293(19) 0.025(2) -0.0022(15) -0.0036(16) -0.0004(15)
O1 0.0374(19) 0.0452(19) 0.0265(18) -0.0051(15) -0.0015(15) -0.0003(16)
S1 0.0227(6) 0.0312(6) 0.0252(6) 0.0003(5) 0.0011(5) 0.0005(5)
Si1 0.0398(8) 0.0364(7) 0.0404(8) 0.0036(6) 0.0004(7) 0.0079(6)
Si2 0.0386(8) 0.0347(7) 0.0365(8) 0.0018(6) 0.0026(6) 0.0004(6)
Si3 0.0460(9) 0.0421(8) 0.0385(8) -0.0005(7) 0.0089(7) 0.0121(7)
C1 0.042(3) 0.037(3) 0.034(3) 0.000(2) -0.001(2) 0.005(2)
C2 0.070(5) 0.059(4) 0.118(6) 0.031(4) 0.006(4) 0.030(4)
C3 0.058(4) 0.062(4) 0.048(3) -0.020(3) 0.008(3) 0.008(3)
C4 0.045(3) 0.084(4) 0.042(3) -0.006(3) 0.001(3) 0.001(3)
C5 0.039(3) 0.032(2) 0.033(3) -0.004(2) -0.003(2) 0.005(2)
C6 0.077(4) 0.044(3) 0.047(3) 0.009(3) -0.014(3) -0.003(3)
C7 0.053(4) 0.052(3) 0.058(4) -0.002(3) 0.014(3) -0.011(3)
C8 0.054(4) 0.041(3) 0.059(4) 0.003(3) 0.008(3) 0.010(3)
C9 0.036(3) 0.031(3) 0.043(3) 0.001(2) 0.002(2) 0.004(2)
C10 0.040(4) 0.104(6) 0.106(6) -0.018(5) 0.023(4) 0.004(4)
C11 0.079(5) 0.049(3) 0.069(4) -0.006(3) 0.009(4) 0.021(3)
C12 0.022(2) 0.044(3) 0.023(2) -0.006(2) -0.0019(19) 0.000(2)
C13 0.139(7) 0.090(5) 0.045(4) 0.019(4) 0.021(4) 0.048(5)
C14 0.029(3) 0.050(3) 0.027(3) -0.001(2) -0.001(2) 0.008(2)
C15 0.033(3) 0.074(4) 0.034(3) 0.001(3) -0.005(2) 0.013(3)
C16 0.026(3) 0.088(4) 0.049(4) -0.004(3) -0.008(3) 0.003(3)
C17 0.035(3) 0.076(4) 0.044(3) -0.003(3) 0.000(3) -0.019(3)
C18 0.032(3) 0.054(3) 0.029(3) -0.005(2) 0.001(2) -0.007(2)
C19 0.050(3) 0.050(3) 0.039(3) 0.006(3) -0.011(3) -0.014(3)
C20 0.093(6) 0.099(6) 0.065(5) 0.032(4) 0.012(4) 0.007(4)
C21 0.153(8) 0.052(4) 0.060(4) -0.010(3) -0.028(5) 0.016(4)
C22 0.046(3) 0.053(3) 0.042(3) 0.013(3) -0.005(3) 0.005(3)
C23 0.103(6) 0.123(6) 0.050(4) 0.033(4) 0.008(4) -0.021(5)
C24 0.026(2) 0.031(2) 0.022(2) -0.0016(19) -0.0028(19) 0.0079(19)
C25 0.086(5) 0.061(4) 0.081(5) 0.020(4) -0.011(4) 0.005(4)
C26 0.029(3) 0.037(3) 0.033(3) -0.005(2) -0.007(2) 0.006(2)
C27 0.058(4) 0.046(3) 0.046(3) -0.008(3) -0.025(3) -0.003(3)
C28 0.073(4) 0.058(4) 0.035(3) -0.006(3) -0.024(3) 0.009(3)
C29 0.054(3) 0.054(3) 0.027(3) 0.009(2) -0.006(2) 0.010(3)
C30 0.037(3) 0.039(3) 0.027(3) -0.002(2) -0.003(2) 0.005(2)
C31 0.045(3) 0.045(3) 0.031(3) 0.009(2) 0.000(2) -0.003(2)
C32 0.056(4) 0.060(4) 0.070(4) 0.013(3) 0.018(3) -0.006(3)
C33 0.079(4) 0.038(3) 0.051(4) 0.009(3) 0.002(3) 0.006(3)
C34 0.037(3) 0.035(3) 0.044(3) -0.007(2) -0.009(2) -0.007(2)
C35 0.058(4) 0.041(3) 0.061(4) 0.000(3) -0.009(3) -0.010(3)
C36 0.041(3) 0.068(4) 0.079(4) -0.014(3) 0.003(3) -0.014(3)
C37 0.049(4) 0.155(7) 0.036(4) -0.016(4) -0.005(3) 0.007(4)
C38 0.063(4) 0.102(5) 0.028(3) -0.007(3) -0.005(3) 0.003(4)
C39 0.083(5) 0.092(5) 0.040(4) -0.019(3) -0.001(3) 0.003(4)
C40 0.053(4) 0.061(4) 0.039(3) -0.011(3) 0.002(3) 0.009(3)

loop_
_atom_type_symbol
_atom_type_description
_atom_type_scat_dispersion_real
_atom_type_scat_dispersion_imag
_atom_type_scat_source
C C 0.0033 0.0016 'International Tables Vol C Tables 4.2.6.8 and 6.1.1.4'
H H 0.0000 0.0000 'International Tables Vol C Tables 4.2.6.8 and 6.1.1.4'
N N 0.0061 0.0033 'International Tables Vol C Tables 4.2.6.8 and 6.1.1.4'
O O 0.0106 0.0060 'International Tables Vol C Tables 4.2.6.8 and 6.1.1.4'
Si Si 0.0817 0.0704 'International Tables Vol C Tables 4.2.6.8 and 6.1.1.4'
S S 0.1246 0.1234 'International Tables Vol C Tables 4.2.6.8 and 6.1.1.4'
Lu Lu -0.4720 5.8584 'International Tables Vol C Tables 4.2.6.8 and 6.1.1.4'

loop_
_geom_angle_atom_site_label_1
_geom_angle_atom_site_label_2
_geom_angle_atom_site_label_3
_geom_angle
N2 Lu1 N1 64.40(12)
N2 Lu1 O1 152.92(12)
N1 Lu1 O1 88.92(12)
N2 Lu1 C5 106.06(14)
N1 Lu1 C5 125.10(14)
O1 Lu1 C5 92.75(14)
N2 Lu1 C1 99.72(14)
N1 Lu1 C1 123.14(15)
O1 Lu1 C1 90.87(14)
C5 Lu1 C1 111.70(16)
N2 Lu1 S1 32.47(9)
N1 Lu1 S1 32.31(9)
O1 Lu1 S1 120.48(8)
C5 Lu1 S1 123.78(11)
C1 Lu1 S1 111.59(12)
C12 N1 S1 113.8(3)
C12 N1 Lu1 142.0(3)
S1 N1 Lu1 98.63(17)
C24 N2 S1 111.2(3)
C24 N2 Lu1 148.2(3)
S1 N2 Lu1 99.74(16)
C37 O1 C40 107.4(4)
C37 O1 Lu1 133.3(3)
C40 O1 Lu1 119.0(3)
N1 S1 N2 96.16(18)
N1 S1 C9 107.6(2)
N2 S1 C9 105.2(2)
N1 S1 Lu1 49.05(13)
N2 S1 Lu1 47.79(12)
C9 S1 Lu1 121.56(15)
C1 Si1 C4 108.9(2)
C1 Si1 C3 110.9(2)
C4 Si1 C3 108.4(3)
C1 Si1 C2 115.4(3)
C4 Si1 C2 106.4(3)
C3 Si1 C2 106.5(3)
C5 Si2 C7 114.3(2)
C5 Si2 C6 110.1(2)
C7 Si2 C6 107.0(3)
C5 Si2 C8 110.7(2)
C7 Si2 C8 106.7(2)
C6 Si2 C8 107.8(3)
C10 Si3 C11 111.2(3)
C10 Si3 C13 109.6(3)
C11 Si3 C13 109.4(3)
C10 Si3 C9 112.4(3)
C11 Si3 C9 106.9(2)
C13 Si3 C9 107.2(3)
Si1 C1 Lu1 119.2(2)
Si1 C1 H1A 107.5
Lu1 C1 H1A 107.5
Si1 C1 H1B 107.5
Lu1 C1 H1B 107.5
H1A C1 H1B 107.0
Si1 C2 H2A 109.5
Si1 C2 H2B 109.5
H2A C2 H2B 109.5
Si1 C2 H2C 109.5
H2A C2 H2C 109.5
H2B C2 H2C 109.5
Si1 C3 H3A 109.5
Si1 C3 H3B 109.5
H3A C3 H3B 109.5
Si1 C3 H3C 109.5
H3A C3 H3C 109.5
H3B C3 H3C 109.5
Si1 C4 H4A 109.5
Si1 C4 H4B 109.5
H4A C4 H4B 109.5
Si1 C4 H4C 109.5
H4A C4 H4C 109.5
H4B C4 H4C 109.5
Si2 C5 Lu1 127.4(2)
Si2 C5 H5A 105.4
Lu1 C5 H5A 105.4
Si2 C5 H5B 105.4
Lu1 C5 H5B 105.4
H5A C5 H5B 106.0
Si2 C6 H6A 109.5
Si2 C6 H6B 109.5
H6A C6 H6B 109.5
Si2 C6 H6C 109.5
H6A C6 H6C 109.5
H6B C6 H6C 109.5
Si2 C7 H7A 109.5
Si2 C7 H7B 109.5
H7A C7 H7B 109.5
Si2 C7 H7C 109.5
H7A C7 H7C 109.5
H7B C7 H7C 109.5
Si2 C8 H8A 109.5
Si2 C8 H8B 109.5
H8A C8 H8B 109.5
Si2 C8 H8C 109.5
H8A C8 H8C 109.5
H8B C8 H8C 109.5
S1 C9 Si3 115.3(2)
S1 C9 H9A 108.4
Si3 C9 H9A 108.4
S1 C9 H9B 108.4
Si3 C9 H9B 108.4
H9A C9 H9B 107.5
Si3 C10 H10A 109.5
Si3 C10 H10B 109.5
H10A C10 H10B 109.5
Si3 C10 H10C 109.5
H10A C10 H10C 109.5
H10B C10 H10C 109.5
Si3 C11 H11A 109.5
Si3 C11 H11B 109.5
H11A C11 H11B 109.5
Si3 C11 H11C 109.5
H11A C11 H11C 109.5
H11B C11 H11C 109.5
C14 C12 C18 120.7(4)
C14 C12 N1 119.0(4)
C18 C12 N1 120.3(4)
Si3 C13 H13A 109.5
Si3 C13 H13B 109.5
H13A C13 H13B 109.5
Si3 C13 H13C 109.5
H13A C13 H13C 109.5
H13B C13 H13C 109.5
C15 C14 C12 118.4(5)
C15 C14 C22 118.4(5)
C12 C14 C22 123.2(4)
C16 C15 C14 121.8(5)
C16 C15 H15 119.1
C14 C15 H15 119.1
C15 C16 C17 119.9(5)
C15 C16 H16 120.0
C17 C16 H16 120.0
C16 C17 C18 121.4(5)
C16 C17 H17 119.3
C18 C17 H17 119.3
C17 C18 C12 117.8(5)
C17 C18 C19 118.6(5)
C12 C18 C19 123.5(4)
C20 C19 C21 110.4(5)
C20 C19 C18 113.3(5)
C21 C19 C18 112.1(4)
C20 C19 H19 106.9
C21 C19 H19 106.9
C18 C19 H19 106.9
C19 C20 H20A 109.5
C19 C20 H20B 109.5
H20A C20 H20B 109.5
C19 C20 H20C 109.5
H20A C20 H20C 109.5
H20B C20 H20C 109.5
C19 C21 H21A 109.5
C19 C21 H21B 109.5
H21A C21 H21B 109.5
C19 C21 H21C 109.5
H21A C21 H21C 109.5
H21B C21 H21C 109.5
C23 C22 C14 111.6(5)
C23 C22 C25 108.3(5)
C14 C22 C25 113.3(4)
C23 C22 H22 107.8
C14 C22 H22 107.8
C25 C22 H22 107.8
C22 C23 H23A 109.5
C22 C23 H23B 109.5
H23A C23 H23B 109.5
C22 C23 H23C 109.5
H23A C23 H23C 109.5
H23B C23 H23C 109.5
C26 C24 C30 120.5(4)
C26 C24 N2 118.8(4)
C30 C24 N2 120.7(4)
C22 C25 H25A 109.5
C22 C25 H25B 109.5
H25A C25 H25B 109.5
C22 C25 H25C 109.5
H25A C25 H25C 109.5
H25B C25 H25C 109.5
C27 C26 C24 118.3(4)
C27 C26 C34 118.6(4)
C24 C26 C34 123.0(4)
C28 C27 C26 121.2(5)
C28 C27 H27 119.4
C26 C27 H27 119.4
C29 C28 C27 120.4(5)
C29 C28 H28 119.8
C27 C28 H28 119.8
C28 C29 C30 121.5(5)
C28 C29 H29 119.2
C30 C29 H29 119.2
C29 C30 C24 117.9(4)
C29 C30 C31 118.9(4)
C24 C30 C31 123.2(4)
C30 C31 C32 112.3(4)
C30 C31 C33 110.6(4)
C32 C31 C33 109.7(4)
C30 C31 H31 108.0
C32 C31 H31 108.0
C33 C31 H31 108.0
C31 C32 H32A 109.5
C31 C32 H32B 109.5
H32A C32 H32B 109.5
C31 C32 H32C 109.5
H32A C32 H32C 109.5
H32B C32 H32C 109.5
C31 C33 H33A 109.5
C31 C33 H33B 109.5
H33A C33 H33B 109.5
C31 C33 H33C 109.5
H33A C33 H33C 109.5
H33B C33 H33C 109.5
C26 C34 C35 113.1(4)
C26 C34 C36 110.1(4)
C35 C34 C36 109.0(4)
C26 C34 H34 108.2
C35 C34 H34 108.2
C36 C34 H34 108.2
C34 C35 H35A 109.5
C34 C35 H35B 109.5
H35A C35 H35B 109.5
C34 C35 H35C 109.5
H35A C35 H35C 109.5
H35B C35 H35C 109.5
C34 C36 H36A 109.5
C34 C36 H36B 109.5
H36A C36 H36B 109.5
C34 C36 H36C 109.5
H36A C36 H36C 109.5
H36B C36 H36C 109.5
O1 C37 C38 107.2(5)
O1 C37 H37A 110.3
C38 C37 H37A 110.3
O1 C37 H37B 110.3
C38 C37 H37B 110.3
H37A C37 H37B 108.5
C39 C38 C37 99.9(5)
C39 C38 H38A 111.8
C37 C38 H38A 111.8
C39 C38 H38B 111.8
C37 C38 H38B 111.8
H38A C38 H38B 109.5
C38 C39 C40 106.9(5)
C38 C39 H39A 110.3
C40 C39 H39A 110.3
C38 C39 H39B 110.3
C40 C39 H39B 110.3
H39A C39 H39B 108.6
O1 C40 C39 105.2(4)
O1 C40 H40A 110.7
C39 C40 H40A 110.7
O1 C40 H40B 110.7
C39 C40 H40B 110.7
H40A C40 H40B 108.8

loop_
_geom_bond_atom_site_label_1
_geom_bond_atom_site_label_2
_geom_bond_distance
Lu1 N2 2.275(3)
Lu1 N1 2.313(4)
Lu1 O1 2.316(3)
Lu1 C5 2.327(4)
Lu1 C1 2.352(5)
Lu1 S1 3.0280(13)
N1 C12 1.442(5)
N1 S1 1.637(4)
N2 C24 1.446(5)
N2 S1 1.649(3)
O1 C37 1.417(6)
O1 C40 1.460(5)
S1 C9 1.816(4)
Si1 C1 1.836(5)
Si1 C4 1.869(6)
Si1 C3 1.871(5)
Si1 C2 1.874(5)
Si2 C5 1.848(4)
Si2 C7 1.872(5)
Si2 C6 1.876(5)
Si2 C8 1.884(5)
Si3 C10 1.856(6)
Si3 C11 1.857(5)
Si3 C13 1.861(6)
Si3 C9 1.886(5)
C1 H1A 0.9900
C1 H1B 0.9900
C2 H2A 0.9800
C2 H2B 0.9800
C2 H2C 0.9800
C3 H3A 0.9800
C3 H3B 0.9800
C3 H3C 0.9800
C4 H4A 0.9800
C4 H4B 0.9800
C4 H4C 0.9800
C5 H5A 0.9900
C5 H5B 0.9900
C6 H6A 0.9800
C6 H6B 0.9800
C6 H6C 0.9800
C7 H7A 0.9800
C7 H7B 0.9800
C7 H7C 0.9800
C8 H8A 0.9800
C8 H8B 0.9800
C8 H8C 0.9800
C9 H9A 0.9900
C9 H9B 0.9900
C10 H10A 0.9800
C10 H10B 0.9800
C10 H10C 0.9800
C11 H11A 0.9800
C11 H11B 0.9800
C11 H11C 0.9800
C12 C14 1.404(6)
C12 C18 1.410(6)
C13 H13A 0.9800
C13 H13B 0.9800
C13 H13C 0.9800
C14 C15 1.401(6)
C14 C22 1.521(7)
C15 C16 1.349(7)
C15 H15 0.9500
C16 C17 1.386(8)
C16 H16 0.9500
C17 C18 1.398(7)
C17 H17 0.9500
C18 C19 1.523(7)
C19 C20 1.504(7)
C19 C21 1.514(7)
C19 H19 1.0000
C20 H20A 0.9800
C20 H20B 0.9800
C20 H20C 0.9800
C21 H21A 0.9800
C21 H21B 0.9800
C21 H21C 0.9800
C22 C23 1.519(7)
C22 C25 1.525(7)
C22 H22 1.0000
C23 H23A 0.9800
C23 H23B 0.9800
C23 H23C 0.9800
C24 C26 1.410(6)
C24 C30 1.416(6)
C25 H25A 0.9800
C25 H25B 0.9800
C25 H25C 0.9800
C26 C27 1.394(6)
C26 C34 1.523(6)
C27 C28 1.373(7)
C27 H27 0.9500
C28 C29 1.365(7)
C28 H28 0.9500
C29 C30 1.398(6)
C29 H29 0.9500
C30 C31 1.510(6)
C31 C32 1.526(7)
C31 C33 1.533(7)
C31 H31 1.0000
C32 H32A 0.9800
C32 H32B 0.9800
C32 H32C 0.9800
C33 H33A 0.9800
C33 H33B 0.9800
C33 H33C 0.9800
C34 C35 1.537(6)
C34 C36 1.539(7)
C34 H34 1.0000
C35 H35A 0.9800
C35 H35B 0.9800
C35 H35C 0.9800
C36 H36A 0.9800
C36 H36B 0.9800
C36 H36C 0.9800
C37 C38 1.509(7)
C37 H37A 0.9900
C37 H37B 0.9900
C38 C39 1.470(8)
C38 H38A 0.9900
C38 H38B 0.9900
C39 C40 1.497(8)
C39 H39A 0.9900
C39 H39B 0.9900
C40 H40A 0.9900
C40 H40B 0.9900
